data_4115434
loop_
_publ_author_name
'Sepas Setayesh'
'Andrew C. Grimsdale'
'Tanja Weil'
'Volker Enkelmann'
'Klaus M\"ullen'
'Farideh Meghdadi'
'Emil J. W. List'
'G\"unther Leising'

_publ_section_title
;
 Polyfluorenes with Polyphenylene Dendron Side Chains: Toward
 Non-Aggregating, Light-Emitting Polymers
;
_journal_name_full 'Journal of the American Chemical Society'
_journal_page_first 946
_journal_page_last 953
_journal_paper_doi 10.1021/ja0031220
_journal_volume 123
_journal_year 2001
_chemical_compound_source
;
?
;
_chemical_formula_moiety ' C105 H72 Br2 Cl18 '
_chemical_formula_sum 'C105 H72 Br2 Cl18'
_chemical_formula_weight 2131.68
_space_group_IT_number 2
_symmetry_cell_setting triclinic
_symmetry_space_group_name_Hall '-P 1'
_symmetry_space_group_name_H-M 'P -1'
_audit_creation_date 00-31-07
_audit_creation_method CRYSTALS_ver_12-03-99
_cell_angle_alpha 94.951(4)
_cell_angle_beta 101.792(3)
_cell_angle_gamma 90.832(4)
_cell_formula_units_Z 2
_cell_length_a 11.1750(7)
_cell_length_b 17.992(1)
_cell_length_c 25.141(2)
_cell_measurement_temperature 150
_cell_measurement_theta_max 0
_cell_measurement_theta_min 0
_cell_volume 4927.0(6)
_diffrn_measurement_method \w/2\q
_diffrn_radiation_type 'Mo K\a'
_diffrn_radiation_wavelength 0.71073
_diffrn_reflns_av_R_equivalents 0.034
_diffrn_reflns_limit_h_max 13
_diffrn_reflns_limit_h_min 0
_diffrn_reflns_limit_k_max 22
_diffrn_reflns_limit_k_min -20
_diffrn_reflns_limit_l_max 30
_diffrn_reflns_limit_l_min -30
_diffrn_reflns_number 13992
_diffrn_reflns_theta_max 27.5
_diffrn_reflns_theta_min 0.00
_exptl_absorpt_coefficient_mu 1.36
_exptl_absorpt_correction_T_max 1.00
_exptl_absorpt_correction_T_min 1.00
_exptl_absorpt_correction_type none
_exptl_crystal_colour ' white '
_exptl_crystal_density_diffrn 1.44
_exptl_crystal_description ' plate '
_exptl_crystal_F_000 2159.92
_exptl_crystal_size_max 0.4
_exptl_crystal_size_mid 0.1
_exptl_crystal_size_min 0.08
_refine_diff_density_max 2.08
_refine_diff_density_min -0.83
_refine_ls_extinction_method none
_refine_ls_number_parameters 1188
_refine_ls_number_reflns 6805
_refine_ls_R_factor_gt 0.0828
_refine_ls_structure_factor_coef F
_refine_ls_weighting_details
;
Chebychev polynomial with 3 parameters, Carruthers & Watkin , 1979,
 3.08    -.227     1.97
;
_refine_ls_weighting_scheme calc
_refine_ls_wR_factor_ref 0.0880
_reflns_limit_h_max 13
_reflns_limit_h_min 0
_reflns_limit_k_max 22
_reflns_limit_k_min -20
_reflns_limit_l_max 30
_reflns_limit_l_min -30
_reflns_number_gt 6822
_reflns_number_total 27536
_reflns_threshold_expression >0.00\s(I)
_cod_data_source_file ja0031220.cif
_cod_data_source_block sepdend
_cod_original_cell_volume 4926.9(10)
_cod_original_sg_symbol_H-M 'P -1 '
_cod_original_formula_sum ' C105 H72 Br2 Cl18 '
_cod_database_code 4115434

loop_
_symmetry_equiv_pos_as_xyz
x,y,z
-x,-y,-z

loop_
_atom_site_label
_atom_site_fract_x
_atom_site_fract_y
_atom_site_fract_z
_atom_site_U_iso_or_equiv
_atom_site_occupancy
_atom_site_adp_type
Br1 -0.69870(13) 0.40453(11) 0.52145(7) 0.0629 1.0000 Uani
Br2 0.12002(15) 0.13422(11) 0.49329(8) 0.0739 1.0000 Uani
C1 -0.270(1) 0.3145(6) 0.4683(5) 0.0255 1.0000 Uani
C2 -0.383(1) 0.3065(7) 0.4935(5) 0.0259 1.0000 Uani
C3 -0.3808(11) 0.2399(7) 0.5182(5) 0.0312 1.0000 Uani
C4 -0.2693(12) 0.2013(7) 0.5139(5) 0.0345 1.0000 Uani
C5 -0.202(1) 0.2463(7) 0.4854(5) 0.0222 1.0000 Uani
C7 -0.570(1) 0.3346(8) 0.5202(6) 0.0351 1.0000 Uani
C11 -0.0446(12) 0.1603(9) 0.4994(7) 0.0456 1.0000 Uani
C16 -0.3861(11) 0.2538(6) 0.3737(5) 0.0234 1.0000 Uani
C19 -0.532(1) 0.1374(6) 0.3077(5) 0.0207 1.0000 Uani
C22 -0.6071(11) 0.0754(7) 0.2724(5) 0.0292 1.0000 Uani
C23 -0.605(1) 0.0022(7) 0.2902(5) 0.0257 1.0000 Uani
C24 -0.675(1) -0.0566(7) 0.2572(5) 0.0252 1.0000 Uani
C25 -0.747(1) -0.0428(7) 0.2074(5) 0.0249 1.0000 Uani
C26 -0.752(1) 0.0310(7) 0.1890(5) 0.0252 1.0000 Uani
C27 -0.679(1) 0.0885(7) 0.2225(5) 0.0237 1.0000 Uani
C28 -0.531(1) -0.0092(7) 0.3444(5) 0.0254 1.0000 Uani
C34 -0.670(1) -0.1341(7) 0.2749(5) 0.0250 1.0000 Uani
C40 -0.8252(11) -0.1036(7) 0.1720(6) 0.0292 1.0000 Uani
C46 -0.8316(11) 0.0460(7) 0.1353(5) 0.0325 1.0000 Uani
C52 -0.6810(11) 0.1658(7) 0.2032(5) 0.0259 1.0000 Uani
C6 -0.4780(11) 0.3557(7) 0.4950(6) 0.0354 1.0000 Uani
C8 -0.5721(12) 0.2725(9) 0.5431(6) 0.0440 1.0000 Uani
C9 -0.4807(13) 0.2217(8) 0.5434(5) 0.0408 1.0000 Uani
C10 -0.0876(11) 0.2235(7) 0.4776(6) 0.0338 1.0000 Uani
C12 -0.1056(15) 0.1170(8) 0.5263(6) 0.0509 1.0000 Uani
C13 -0.2205(13) 0.1357(7) 0.5348(6) 0.0400 1.0000 Uani
C17 -0.334(1) 0.1937(7) 0.3507(5) 0.0269 1.0000 Uani
C18 -0.4033(11) 0.1356(7) 0.3187(5) 0.0309 1.0000 Uani
C20 -0.5864(11) 0.1980(6) 0.3317(5) 0.0247 1.0000 Uani
C21 -0.514(1) 0.2559(6) 0.3631(5) 0.0209 1.0000 Uani
C29 -0.5476(11) 0.0316(7) 0.3922(5) 0.0288 1.0000 Uani
C30 -0.4714(11) 0.0268(7) 0.4415(5) 0.0281 1.0000 Uani
C31 -0.3741(12) -0.0192(7) 0.4444(5) 0.0351 1.0000 Uani
C32 -0.3497(11) -0.0598(7) 0.3994(5) 0.0316 1.0000 Uani
C33 -0.4278(11) -0.0560(7) 0.3492(5) 0.0296 1.0000 Uani
C35 -0.7270(11) -0.1528(7) 0.3177(5) 0.0332 1.0000 Uani
C36 -0.7242(12) -0.2233(8) 0.3330(5) 0.0358 1.0000 Uani
C37 -0.6605(12) -0.2772(7) 0.3095(6) 0.0372 1.0000 Uani
C38 -0.6068(13) -0.2605(8) 0.2673(6) 0.0482 1.0000 Uani
C39 -0.6119(11) -0.1891(7) 0.2498(6) 0.0328 1.0000 Uani
C41 -0.9287(12) -0.1328(7) 0.1875(6) 0.0351 1.0000 Uani
C42 -1.0049(12) -0.1853(8) 0.1571(6) 0.0395 1.0000 Uani
C43 -0.9808(13) -0.2150(8) 0.1086(7) 0.0478 1.0000 Uani
C44 -0.8804(14) -0.1897(8) 0.0917(6) 0.0503 1.0000 Uani
C45 -0.8032(13) -0.1325(8) 0.1231(6) 0.0428 1.0000 Uani
C47 -0.9550(12) 0.0454(7) 0.1286(6) 0.0353 1.0000 Uani
C48 -1.0295(13) 0.0618(7) 0.0803(6) 0.0415 1.0000 Uani
C49 -0.9798(15) 0.0795(8) 0.0372(7) 0.0559 1.0000 Uani
C50 -0.8544(16) 0.0805(8) 0.0442(6) 0.0557 1.0000 Uani
C51 -0.7782(13) 0.0638(8) 0.0930(6) 0.0410 1.0000 Uani
C53 -0.7871(11) 0.2084(7) 0.1961(5) 0.0270 1.0000 Uani
C54 -0.7818(11) 0.2784(7) 0.1816(5) 0.0317 1.0000 Uani
C55 -0.6728(14) 0.3115(8) 0.1750(6) 0.0466 1.0000 Uani
C56 -0.5672(13) 0.2685(8) 0.1809(6) 0.0406 1.0000 Uani
C57 -0.5731(11) 0.1987(8) 0.1938(5) 0.0338 1.0000 Uani
H61 -0.4791(11) 0.4015(7) 0.4788(6) 0.0453 1.0000 Uiso
H81 -0.6408(12) 0.2600(9) 0.5578(6) 0.0384 1.0000 Uiso
H91 -0.4820(13) 0.1757(8) 0.5593(5) 0.0557 1.0000 Uiso
H101 -0.0453(11) 0.2505(7) 0.4559(6) 0.0376 1.0000 Uiso
H121 -0.0707(15) 0.0728(8) 0.5399(6) 0.0882 1.0000 Uiso
H131 -0.2642(13) 0.1074(7) 0.5552(6) 0.0475 1.0000 Uiso
H171 -0.247(1) 0.1923(7) 0.3556(5) 0.0211 1.0000 Uiso
H181 -0.3636(11) 0.0941(7) 0.3050(5) 0.0376 1.0000 Uiso
H201 -0.6728(11) 0.1987(6) 0.3276(5) 0.0350 1.0000 Uiso
H211 -0.551(1) 0.2978(6) 0.3778(5) 0.0266 1.0000 Uiso
H291 -0.6142(11) 0.0642(7) 0.3897(5) 0.0515 1.0000 Uiso
H301 -0.4864(11) 0.0534(7) 0.4737(5) 0.0339 1.0000 Uiso
H311 -0.3171(12) -0.0218(7) 0.4778(5) 0.0325 1.0000 Uiso
H321 -0.2815(11) -0.0911(7) 0.4021(5) 0.0466 1.0000 Uiso
H331 -0.4131(11) -0.0857(7) 0.3182(5) 0.0287 1.0000 Uiso
H351 -0.7700(11) -0.1146(7) 0.3335(5) 0.0412 1.0000 Uiso
H361 -0.7625(12) -0.2337(8) 0.3621(5) 0.0449 1.0000 Uiso
H371 -0.6585(12) -0.3267(7) 0.3200(6) 0.0464 1.0000 Uiso
H381 -0.5635(13) -0.2980(8) 0.2509(6) 0.0451 1.0000 Uiso
H391 -0.5760(11) -0.1785(7) 0.2201(6) 0.0397 1.0000 Uiso
H411 -0.9442(12) -0.1157(7) 0.2222(6) 0.0426 1.0000 Uiso
H421 -1.0771(12) -0.2014(8) 0.1678(6) 0.0348 1.0000 Uiso
H431 -1.0335(13) -0.2531(8) 0.0871(7) 0.0463 1.0000 Uiso
H441 -0.8593(14) -0.2126(8) 0.0595(6) 0.0699 1.0000 Uiso
H451 -0.7366(13) -0.1125(8) 0.1101(6) 0.0686 1.0000 Uiso
H471 -0.9930(12) 0.0317(7) 0.1570(6) 0.0363 1.0000 Uiso
H481 -1.1158(13) 0.0631(7) 0.0763(6) 0.0578 1.0000 Uiso
H491 -1.0291(15) 0.0941(8) 0.0045(7) 0.0603 1.0000 Uiso
H501 -0.8168(16) 0.0872(8) 0.0143(6) 0.0593 1.0000 Uiso
H511 -0.6916(13) 0.0658(8) 0.0976(6) 0.0558 1.0000 Uiso
H531 -0.8606(11) 0.1873(7) 0.2027(5) 0.0336 1.0000 Uiso
H541 -0.8549(11) 0.3056(7) 0.1756(5) 0.0415 1.0000 Uiso
H551 -0.6708(14) 0.3615(8) 0.1659(6) 0.0413 1.0000 Uiso
H561 -0.4927(13) 0.2909(8) 0.1766(6) 0.0523 1.0000 Uiso
H571 -0.5026(11) 0.1695(8) 0.1952(5) 0.0393 1.0000 Uiso
C14 -0.307(1) 0.3166(7) 0.4060(5) 0.0278 1.0000 Uani
H141 -0.352(1) 0.3605(7) 0.3992(5) 0.0382 1.0000 Uiso
H142 -0.234(1) 0.3199(7) 0.3929(5) 0.0382 1.0000 Uiso
C58 -0.1277(9) 0.3947(6) 0.5503(5) 0.0168 1.0000 Uani
C61 0.013(1) 0.4278(7) 0.6573(5) 0.0258 1.0000 Uani
C64 0.0886(9) 0.4573(7) 0.7119(4) 0.0219 1.0000 Uani
C65 0.088(1) 0.5332(6) 0.7297(5) 0.0197 1.0000 Uani
C66 0.166(1) 0.5598(7) 0.7788(5) 0.0270 1.0000 Uani
C67 0.238(1) 0.5111(7) 0.8124(5) 0.0271 1.0000 Uani
C68 0.234(1) 0.4333(6) 0.7939(5) 0.0214 1.0000 Uani
C69 0.160(1) 0.4066(7) 0.7442(5) 0.0267 1.0000 Uani
C70 0.008(1) 0.5835(6) 0.6947(6) 0.0259 1.0000 Uani
C76 0.176(1) 0.6438(6) 0.7970(5) 0.0198 1.0000 Uani
C82 0.318(1) 0.5395(6) 0.8664(5) 0.0179 1.0000 Uani
C88 0.305(1) 0.3813(6) 0.8292(5) 0.0209 1.0000 Uani
C94 0.1613(11) 0.3257(6) 0.7237(5) 0.0248 1.0000 Uani
C59 -0.1825(11) 0.4138(6) 0.5938(5) 0.0279 1.0000 Uani
C60 -0.116(1) 0.4305(6) 0.6473(5) 0.0257 1.0000 Uani
C62 0.069(1) 0.4059(7) 0.6147(5) 0.0304 1.0000 Uani
C63 -0.0014(11) 0.3905(7) 0.5623(5) 0.0323 1.0000 Uani
C71 -0.085(1) 0.6171(7) 0.7154(5) 0.0317 1.0000 Uani
C72 -0.1692(12) 0.6614(8) 0.6831(6) 0.0397 1.0000 Uani
C73 -0.1575(12) 0.6711(8) 0.6303(6) 0.0451 1.0000 Uani
C74 -0.0600(12) 0.6371(8) 0.6103(6) 0.0401 1.0000 Uani
C75 0.021(1) 0.5953(7) 0.6427(5) 0.0278 1.0000 Uani
C77 0.2214(11) 0.6915(7) 0.7669(5) 0.0275 1.0000 Uani
C78 0.2259(12) 0.7654(8) 0.7804(6) 0.0444 1.0000 Uani
C79 0.1787(12) 0.7954(7) 0.8255(6) 0.0379 1.0000 Uani
C80 0.1323(11) 0.7474(7) 0.8562(6) 0.0407 1.0000 Uani
C81 0.131(1) 0.6712(7) 0.8421(6) 0.0332 1.0000 Uani
C83 0.4282(11) 0.5749(7) 0.8680(5) 0.0312 1.0000 Uani
C84 0.5008(12) 0.5999(8) 0.9177(6) 0.0402 1.0000 Uani
C85 0.4686(11) 0.5914(7) 0.9655(5) 0.0304 1.0000 Uani
C86 0.3587(13) 0.5519(7) 0.9645(6) 0.0414 1.0000 Uani
C87 0.2855(11) 0.5265(7) 0.9149(5) 0.0314 1.0000 Uani
C89 0.433(1) 0.3768(7) 0.8347(5) 0.0296 1.0000 Uani
C90 0.4987(11) 0.3264(7) 0.8664(5) 0.0312 1.0000 Uani
C91 0.4416(13) 0.2783(8) 0.8926(6) 0.0446 1.0000 Uani
C92 0.3137(12) 0.2797(7) 0.8872(6) 0.0391 1.0000 Uani
C93 0.2497(11) 0.3321(7) 0.8560(5) 0.0312 1.0000 Uani
C95 0.0594(12) 0.2789(7) 0.7189(5) 0.0317 1.0000 Uani
C96 0.0627(13) 0.2036(8) 0.6978(5) 0.0424 1.0000 Uani
C97 0.1670(13) 0.1786(7) 0.6828(6) 0.0484 1.0000 Uani
C98 0.2655(12) 0.2249(8) 0.6858(6) 0.0431 1.0000 Uani
C99 0.2623(11) 0.2971(7) 0.7074(6) 0.0383 1.0000 Uani
H591 -0.2691(11) 0.4160(6) 0.5871(5) 0.0352 1.0000 Uiso
H601 -0.157(1) 0.4400(6) 0.6768(5) 0.0236 1.0000 Uiso
H621 0.155(1) 0.4015(7) 0.6218(5) 0.0334 1.0000 Uiso
H631 0.0390(11) 0.3742(7) 0.5338(5) 0.0305 1.0000 Uiso
H711 -0.096(1) 0.6074(7) 0.7508(5) 0.0374 1.0000 Uiso
H721 -0.2331(12) 0.6853(8) 0.6971(6) 0.0470 1.0000 Uiso
H731 -0.2136(12) 0.7000(8) 0.6076(6) 0.0431 1.0000 Uiso
H741 -0.0493(12) 0.6443(8) 0.5746(6) 0.0258 1.0000 Uiso
H751 0.086(1) 0.5731(7) 0.6289(5) 0.0373 1.0000 Uiso
H771 0.2564(11) 0.6723(7) 0.7374(5) 0.0370 1.0000 Uiso
H781 0.2555(12) 0.7992(8) 0.7586(6) 0.0568 1.0000 Uiso
H791 0.1800(12) 0.8473(7) 0.8363(6) 0.0590 1.0000 Uiso
H801 0.0983(11) 0.7659(7) 0.8863(6) 0.0576 1.0000 Uiso
H811 0.101(1) 0.6380(7) 0.8642(6) 0.0376 1.0000 Uiso
H831 0.4592(11) 0.5773(7) 0.8357(5) 0.0427 1.0000 Uiso
H841 0.5730(12) 0.6282(8) 0.9174(6) 0.0355 1.0000 Uiso
H851 0.5211(11) 0.6116(7) 0.9984(5) 0.0421 1.0000 Uiso
H861 0.3357(13) 0.5431(7) 0.9979(6) 0.0484 1.0000 Uiso
H871 0.2124(11) 0.4983(7) 0.9139(5) 0.0333 1.0000 Uiso
H891 0.474(1) 0.4110(7) 0.8174(5) 0.0289 1.0000 Uiso
H901 0.5846(11) 0.3238(7) 0.8691(5) 0.0471 1.0000 Uiso
H911 0.4884(13) 0.2454(8) 0.9155(6) 0.0473 1.0000 Uiso
H921 0.2713(12) 0.2435(7) 0.9023(6) 0.0445 1.0000 Uiso
H931 0.1644(11) 0.3354(7) 0.8546(5) 0.0422 1.0000 Uiso
H951 -0.0116(12) 0.2980(7) 0.7298(5) 0.0418 1.0000 Uiso
H961 -0.0076(13) 0.1715(8) 0.6933(5) 0.0487 1.0000 Uiso
H971 0.1719(13) 0.1276(7) 0.6702(6) 0.0505 1.0000 Uiso
H981 0.3365(12) 0.2084(8) 0.6736(6) 0.0436 1.0000 Uiso
H991 0.3328(11) 0.3287(7) 0.7110(6) 0.0498 1.0000 Uiso
C15 -0.195(1) 0.3868(6) 0.4918(5) 0.0256 1.0000 Uani
H151 -0.249(1) 0.4273(6) 0.4870(5) 0.0263 1.0000 Uiso
H152 -0.136(1) 0.3908(6) 0.4701(5) 0.0263 1.0000 Uiso
Cl1 1.1706(4) 0.3842(2) -0.01380(17) 0.0675 1.0000 Uani
Cl2 1.0943(4) 0.2628(2) 0.04011(16) 0.0612 1.0000 Uani
Cl3 0.9354(4) 0.3843(3) 0.01680(19) 0.0777 1.0000 Uani
Cl4 0.6653(5) 0.2017(5) 0.0093(2) 0.1308 1.0000 Uani
Cl5 0.5763(6) 0.0959(4) 0.0766(3) 0.1285 1.0000 Uani
Cl6 0.4180(4) 0.2031(3) 0.0268(2) 0.0763 1.0000 Uani
Cl10 0.6157(4) 0.4687(3) 0.3014(2) 0.0800 1.0000 Uani
Cl11 0.3667(3) 0.5058(2) 0.25806(16) 0.0609 1.0000 Uani
Cl12 0.4396(4) 0.4779(3) 0.37085(17) 0.0653 1.0000 Uani
Cl13 0.9511(4) 0.4956(3) 0.8433(2) 0.0759 1.0000 Uani
Cl14 0.8099(4) 0.3587(2) 0.8188(2) 0.0791 1.0000 Uani
Cl15 0.7417(3) 0.4758(2) 0.89184(16) 0.0547 1.0000 Uani
C201 1.0893(12) 0.3590(8) 0.0361(6) 0.0485 1.0000 Uani
C202 0.5698(15) 0.1838(9) 0.0530(7) 0.0676 1.0000 Uani
C204 0.4577(12) 0.4542(8) 0.3028(5) 0.0422 1.0000 Uani
C205 0.8628(12) 0.4327(8) 0.8688(6) 0.0503 1.0000 Uani
C203 -0.0129(18) -0.082(1) 0.6539(9) 0.1057 1.0000 Uani
Cl71 -0.102(1) -0.0242(7) 0.6871(5) 0.0963 0.6000 Uani
Cl81 0.025(1) -0.1519(6) 0.6955(5) 0.0935 0.6000 Uani
Cl91 0.1036(5) -0.0414(3) 0.6333(2) 0.0337 0.6000 Uani
Cl72 -0.099(2) -0.0155(14) 0.6484(12) 0.1927 0.4000 Uani
Cl82 -0.0373(18) -0.164(1) 0.6689(9) 0.1269 0.4000 Uani
C206 0.312(2) 0.0746(13) 0.8299(9) 0.0255 0.5000 Uani
Cl16 0.4638(6) 0.0483(5) 0.8299(4) 0.0694 0.6000 Uani
Cl17 0.2759(6) 0.0721(3) 0.8924(2) 0.0304 0.5000 Uani
Cl18 0.2133(7) 0.0148(5) 0.7827(3) 0.0754 0.6000 Uani
Cl161 0.1060(15) -0.0308(9) 0.7321(7) 0.2519 0.7000 Uani
Cl171 0.292(3) 0.1061(18) 0.7886(16) 0.2219 0.3000 Uani
Cl181 0.362(3) -0.0331(17) 0.8207(12) 0.3798 0.5000 Uani
Cl162 0.477(3) 0.071(2) 0.8996(17) 0.2125 0.2000 Uani
Cl172 0.345(4) 0.104(2) 0.802(3) 0.3976 0.2000 Uani
H2011 1.1252(12) 0.3858(8) 0.0699(6) 0.0600 1.0000 Uiso
H2021 0.6008(15) 0.2177(9) 0.0841(7) 0.1022 1.0000 Uiso
H2041 0.4356(12) 0.4027(8) 0.2940(5) 0.0554 1.0000 Uiso
H2051 0.9115(12) 0.4142(8) 0.9001(6) 0.0602 1.0000 Uiso

loop_
_atom_site_aniso_label
_atom_site_aniso_U_11
_atom_site_aniso_U_22
_atom_site_aniso_U_33
_atom_site_aniso_U_23
_atom_site_aniso_U_13
_atom_site_aniso_U_12
Br1 0.0251(8) 0.0930(14) 0.0694(12) -0.011(1) 0.0134(8) 0.0143(8)
Br2 0.0531(11) 0.0922(15) 0.0695(13) 0.0012(11) -0.0043(9) 0.052(1)
C1 0.021(7) 0.020(7) 0.033(8) 0.004(6) 0.000(6) -0.006(5)
C2 0.023(7) 0.028(8) 0.024(7) -0.005(6) 0.002(6) -0.002(6)
C3 0.032(8) 0.034(9) 0.020(7) -0.001(6) -0.010(6) -0.004(7)
C4 0.040(8) 0.030(9) 0.027(8) -0.013(7) -0.003(7) 0.005(7)
C5 0.020(6) 0.024(8) 0.022(7) 0.005(6) 0.001(6) 0.009(6)
C7 0.010(7) 0.05(1) 0.044(9) -0.015(8) 0.010(6) -0.001(6)
C11 0.029(8) 0.042(11) 0.059(11) -0.001(9) -0.004(8) 0.009(7)
C16 0.030(7) 0.012(7) 0.027(8) 0.004(6) 0.002(6) -0.004(6)
C19 0.016(6) 0.019(7) 0.021(7) 0.003(6) -0.011(5) 0.004(5)
C22 0.029(7) 0.023(8) 0.034(8) -0.006(7) 0.008(6) -0.003(6)
C23 0.020(6) 0.031(8) 0.021(7) -0.007(6) -0.004(6) -0.003(6)
C24 0.025(7) 0.025(8) 0.027(8) 0.005(6) 0.006(6) -0.001(6)
C25 0.023(6) 0.020(8) 0.028(8) -0.009(6) 0.002(6) -0.006(5)
C26 0.021(7) 0.020(8) 0.034(8) 0.002(6) 0.004(6) 0.009(6)
C27 0.025(7) 0.021(8) 0.025(8) 0.003(6) 0.006(6) -0.004(6)
C28 0.019(7) 0.018(7) 0.039(9) 0.001(6) 0.005(6) -0.003(6)
C34 0.023(7) 0.028(8) 0.023(7) -0.006(6) 0.004(6) 0.001(6)
C40 0.023(7) 0.021(8) 0.041(9) 0.012(7) -0.004(6) 0.004(6)
C46 0.033(8) 0.029(8) 0.025(8) -0.006(6) -0.011(6) -0.011(6)
C52 0.029(7) 0.023(8) 0.021(7) -0.007(6) -0.002(6) -0.016(6)
C6 0.023(7) 0.029(8) 0.053(9) 0.002(7) 0.005(7) 0.013(6)
C8 0.019(8) 0.069(12) 0.05(1) 0.011(9) 0.020(7) -0.014(8)
C9 0.05(1) 0.04(1) 0.027(8) -0.003(7) 0.007(7) -0.028(8)
C10 0.032(8) 0.018(8) 0.050(9) 0.004(7) 0.004(7) 0.011(6)
C12 0.071(11) 0.022(9) 0.05(1) -0.003(8) -0.009(9) 0.020(8)
C13 0.048(9) 0.023(8) 0.05(1) 0.008(7) 0.011(8) 0.004(7)
C17 0.011(6) 0.043(9) 0.024(7) -0.006(7) 0.002(5) -0.008(6)
C18 0.037(8) 0.035(8) 0.022(7) 0.003(6) 0.008(6) 0.012(6)
C20 0.023(6) 0.023(8) 0.024(7) 0.003(6) -0.005(6) 0.005(6)
C21 0.021(7) 0.017(7) 0.025(7) 0.010(6) 0.002(6) 0.009(5)
C29 0.028(7) 0.024(8) 0.038(9) 0.012(7) 0.009(7) 0.009(6)
C30 0.043(8) 0.029(8) 0.012(7) -0.000(6) 0.003(6) 0.009(6)
C31 0.045(8) 0.033(9) 0.022(8) 0.007(6) -0.009(6) 0.011(7)
C32 0.034(8) 0.038(8) 0.022(8) 0.009(6) 0.000(6) 0.004(6)
C33 0.037(8) 0.016(7) 0.036(9) 0.006(6) 0.007(7) 0.006(6)
C35 0.037(8) 0.022(8) 0.042(9) 0.005(7) 0.008(7) 0.005(6)
C36 0.040(8) 0.04(1) 0.034(9) 0.018(7) 0.010(7) -0.012(7)
C37 0.041(8) 0.023(9) 0.045(9) 0.013(7) -0.001(7) -0.004(7)
C38 0.05(1) 0.03(1) 0.060(11) -0.015(8) 0.005(9) 0.003(7)
C39 0.042(8) 0.013(8) 0.043(9) 0.003(7) 0.010(7) -0.004(6)
C41 0.039(8) 0.033(9) 0.031(8) 0.009(7) -0.001(7) 0.010(7)
C42 0.044(9) 0.035(9) 0.04(1) 0.005(7) 0.006(7) -0.020(7)
C43 0.05(1) 0.033(9) 0.053(11) -0.004(8) -0.006(8) -0.031(8)
C44 0.061(11) 0.05(1) 0.037(9) -0.014(8) 0.000(8) -0.008(8)
C45 0.054(9) 0.032(9) 0.039(9) -0.002(7) 0.003(8) -0.016(7)
C47 0.041(9) 0.024(8) 0.038(9) 0.009(7) 0.000(7) -0.008(6)
C48 0.040(9) 0.029(9) 0.05(1) -0.001(8) -0.002(8) -0.002(7)
C49 0.056(11) 0.04(1) 0.054(12) 0.010(8) -0.037(9) 0.001(8)
C50 0.087(13) 0.03(1) 0.04(1) -0.001(8) 0.004(9) -0.021(9)
C51 0.037(8) 0.05(1) 0.032(9) 0.001(7) -0.001(8) -0.007(7)
C53 0.020(7) 0.032(9) 0.028(8) 0.003(6) 0.002(6) 0.002(6)
C54 0.031(8) 0.027(9) 0.036(8) 0.004(7) 0.002(6) 0.007(6)
C55 0.072(11) 0.027(9) 0.04(1) 0.013(7) 0.014(8) 0.001(8)
C56 0.042(9) 0.033(9) 0.05(1) 0.012(7) 0.013(7) -0.009(7)
C57 0.027(8) 0.03(1) 0.038(9) 0.001(7) 0.004(6) 0.002(6)
C14 0.020(6) 0.034(8) 0.029(8) -0.000(6) 0.004(6) 0.007(6)
C58 0.013(6) 0.017(7) 0.021(7) 0.001(5) 0.002(5) 0.003(5)
C61 0.018(7) 0.031(8) 0.027(8) 0.007(6) -0.001(6) 0.008(5)
C64 0.012(6) 0.034(9) 0.016(7) 0.006(6) -0.004(5) -0.010(6)
C65 0.020(6) 0.009(7) 0.028(7) -0.004(6) 0.003(6) 0.002(5)
C66 0.018(6) 0.028(8) 0.043(9) 0.005(6) 0.025(6) 0.009(6)
C67 0.024(7) 0.023(8) 0.041(9) 0.016(7) 0.017(6) 0.009(6)
C68 0.012(6) 0.019(8) 0.033(8) 0.003(6) 0.004(6) -0.002(5)
C69 0.017(7) 0.032(8) 0.031(8) 0.003(6) 0.005(6) -0.004(6)
C70 0.022(7) 0.013(7) 0.045(9) -0.004(6) 0.016(6) -0.007(6)
C76 0.015(6) 0.021(7) 0.023(7) 0.002(6) 0.002(5) 0.013(5)
C82 0.019(6) 0.024(6) 0.024(7) -0.008(5) -0.007(6) -0.007(5)
C88 0.017(6) 0.016(7) 0.029(8) -0.002(6) 0.005(6) -0.001(5)
C94 0.034(7) 0.008(7) 0.032(8) -0.002(5) 0.007(6) 0.004(6)
C59 0.021(6) 0.017(7) 0.045(9) 0.001(6) 0.006(6) -0.003(5)
C60 0.018(6) 0.029(8) 0.032(8) 0.003(6) 0.009(6) 0.002(5)
C62 0.011(6) 0.047(9) 0.031(8) -0.009(7) 0.006(6) 0.007(6)
C63 0.028(7) 0.040(9) 0.030(8) -0.005(7) 0.011(6) 0.009(6)
C71 0.026(7) 0.038(9) 0.031(8) 0.005(7) 0.004(6) 0.008(6)
C72 0.039(8) 0.040(9) 0.037(9) 0.003(7) 0.002(7) 0.001(7)
C73 0.031(8) 0.05(1) 0.050(11) 0.017(8) -0.003(7) 0.012(7)
C74 0.037(8) 0.06(1) 0.027(8) 0.007(7) 0.006(7) 0.003(7)
C75 0.024(7) 0.022(8) 0.038(9) 0.010(6) 0.005(6) -0.002(6)
C77 0.038(8) 0.019(8) 0.027(8) -0.001(6) 0.011(6) 0.006(6)
C78 0.052(9) 0.03(1) 0.05(1) 0.014(8) 0.004(8) 0.001(7)
C79 0.041(8) 0.010(7) 0.06(1) 0.006(7) 0.007(8) 0.002(6)
C80 0.037(8) 0.024(9) 0.06(1) -0.017(8) 0.014(7) 0.004(7)
C81 0.024(7) 0.030(9) 0.044(9) 0.000(7) 0.004(6) -0.001(6)
C83 0.046(8) 0.021(8) 0.022(8) -0.004(6) -0.003(6) -0.014(6)
C84 0.024(7) 0.04(1) 0.05(1) 0.009(8) 0.003(7) -0.010(6)
C85 0.030(7) 0.036(9) 0.022(8) 0.001(6) 0.001(6) -0.005(6)
C86 0.06(1) 0.037(9) 0.034(9) 0.013(7) 0.017(8) 0.011(7)
C87 0.031(7) 0.033(9) 0.034(9) 0.001(7) 0.016(7) -0.002(6)
C89 0.020(7) 0.038(9) 0.030(8) -0.001(7) 0.006(6) -0.001(6)
C90 0.018(7) 0.025(8) 0.049(9) 0.014(7) -0.000(6) -0.011(6)
C91 0.05(1) 0.032(9) 0.05(1) 0.008(7) -0.005(8) 0.009(7)
C92 0.039(9) 0.033(9) 0.05(1) 0.013(7) 0.018(7) 0.002(7)
C93 0.020(7) 0.026(8) 0.045(9) 0.011(7) -0.001(6) 0.008(6)
C95 0.036(8) 0.023(8) 0.037(8) -0.006(6) 0.012(7) -0.010(6)
C96 0.048(9) 0.036(9) 0.041(9) -0.009(7) 0.009(7) -0.014(7)
C97 0.05(1) 0.019(8) 0.073(12) -0.013(7) 0.011(8) 0.019(7)
C98 0.030(8) 0.027(9) 0.069(11) -0.021(8) 0.011(7) 0.001(7)
C99 0.022(7) 0.029(9) 0.06(1) 0.002(7) 0.006(7) -0.004(6)
C15 0.017(6) 0.026(8) 0.034(8) 0.004(6) 0.004(6) 0.001(5)
Cl1 0.074(3) 0.073(3) 0.059(3) -0.001(2) 0.028(2) -0.026(2)
Cl2 0.087(3) 0.048(3) 0.045(2) 0.007(2) 0.004(2) 0.000(2)
Cl3 0.077(3) 0.094(4) 0.070(3) 0.011(3) 0.029(3) 0.036(3)
Cl4 0.060(3) 0.255(8) 0.085(4) 0.053(5) 0.017(3) 0.024(4)
Cl5 0.111(5) 0.107(5) 0.162(6) 0.039(4) 0.005(4) 0.016(4)
Cl6 0.066(3) 0.077(3) 0.087(4) 0.013(3) 0.017(3) 0.002(2)
Cl10 0.048(2) 0.108(4) 0.102(4) 0.048(3) 0.040(3) 0.029(2)
Cl11 0.051(2) 0.079(3) 0.052(3) 0.017(2) 0.002(2) 0.014(2)
Cl12 0.070(3) 0.083(3) 0.050(3) 0.014(2) 0.026(2) 0.037(2)
Cl13 0.060(3) 0.091(4) 0.083(3) -0.002(3) 0.034(2) -0.030(2)
Cl14 0.078(3) 0.049(3) 0.115(4) -0.008(3) 0.037(3) 0.001(2)
Cl15 0.052(2) 0.061(3) 0.054(3) -0.002(2) 0.021(2) -0.0102(19)
C201 0.039(8) 0.068(11) 0.036(9) -0.002(8) 0.006(7) -0.005(7)
C202 0.085(13) 0.065(12) 0.044(11) 0.011(9) -0.008(9) 0.004(9)
C204 0.046(9) 0.05(1) 0.040(9) 0.008(7) 0.028(7) 0.009(7)
C205 0.032(8) 0.078(12) 0.04(1) 0.024(9) 0.009(7) 0.009(8)
C203 0.112(18) 0.078(16) 0.14(2) 0.010(15) 0.056(16) 0.006(13)
Cl71 0.071(7) 0.074(7) 0.159(12) -0.020(8) 0.072(8) 0.017(5)
Cl81 0.083(7) 0.080(8) 0.14(1) 0.057(7) 0.051(7) 0.023(6)
Cl91 0.031(3) 0.026(3) 0.048(4) 0.003(3) 0.017(3) 0.001(2)
Cl72 0.18(2) 0.113(16) 0.24(3) 0.00(2) -0.07(2) 0.094(16)
Cl82 0.125(16) 0.079(11) 0.142(17) 0.03(1) -0.056(12) -0.055(11)
C206 0.030(15) 0.042(17) 0.013(14) 0.016(13) 0.015(12) 0.017(13)
Cl16 0.033(4) 0.099(7) 0.086(6) 0.012(5) 0.033(4) 0.007(4)
Cl17 0.054(4) 0.020(4) 0.030(4) 0.010(3) 0.034(3) 0.018(3)
Cl18 0.061(5) 0.088(6) 0.068(5) -0.005(4) -0.000(4) -0.008(4)
Cl161 0.241(17) 0.219(16) 0.28(2) 0.013(14) 0.029(15) 0.030(13)
Cl171 0.14(3) 0.32(4) 0.21(3) 0.02(3) 0.06(2) 0.07(3)
Cl181 0.40(4) 0.46(5) 0.29(3) -0.05(3) 0.11(3) 0.18(4)
Cl162 0.12(3) 0.10(3) 0.41(8) 0.05(4) 0.01(4) -0.01(2)
Cl172 0.51(15) 0.42(15) 0.25(11) -0.2(1) 0.2(1) -0.43(14)

loop_
_atom_type_symbol
_atom_type_scat_dispersion_real
_atom_type_scat_dispersion_imag
_atom_type_scat_Cromer_Mann_a1
_atom_type_scat_Cromer_Mann_b1
_atom_type_scat_Cromer_Mann_a2
_atom_type_scat_Cromer_Mann_b2
_atom_type_scat_Cromer_Mann_a3
_atom_type_scat_Cromer_Mann_b3
_atom_type_scat_Cromer_Mann_a4
_atom_type_scat_Cromer_Mann_b4
_atom_type_scat_Cromer_Mann_c
_atom_type_scat_source
'Br  ' -0.3700 2.4600 17.1789 2.1723 5.2358 16.5796 5.6377 0.2609 3.9851 41.4328 2.9557 International_Tables_Vol_IV_Table_2.2B
'Cl  ' 0.1300 0.1600 11.4604 0.0104 7.1964 1.1662 6.2556 18.5194 1.6455 47.7784 -9.5574 International_Tables_Vol_IV_Table_2.2B
'C   ' 0.0000 0.0000 2.3100 20.8439 1.0200 10.2075 1.5886 0.5687 0.8650 51.6512 0.2156 International_Tables_Vol_IV_Table_2.2B
'H   ' 0.0000 0.0000 0.4930 10.5109 0.3229 26.1257 0.1402 3.1424 0.0408 57.7997 0.0030 International_Tables_Vol_IV_Table_2.2B

loop_
_geom_angle_atom_site_label_1
_geom_angle_atom_site_label_2
_geom_angle_atom_site_label_3
_geom_angle
_geom_angle_publ_flag
C2 C1 C5 101.1(9) yes
C2 C1 C14 110.8(9) yes
C5 C1 C14 113.8(10) yes
C2 C1 C15 111.4(10) yes
C5 C1 C15 111.9(9) yes
C14 C1 C15 107.9(9) yes
C1 C2 C3 110.3(10) yes
C1 C2 C6 129.0(12) yes
C3 C2 C6 120.6(12) yes
C2 C3 C4 109.9(11) yes
C2 C3 C9 118.6(12) yes
C4 C3 C9 131.5(13) yes
C3 C4 C5 107.0(11) yes
C3 C4 C13 132.1(13) yes
C5 C4 C13 120.7(12) yes
C1 C5 C4 111.7(10) yes
C1 C5 C10 129.3(11) yes
C4 C5 C10 119.0(11) yes
Br1 C7 C6 115.8(11) yes
Br1 C7 C8 120.7(10) yes
C6 C7 C8 123.5(13) yes
Br2 C11 C10 116.7(12) yes
Br2 C11 C12 118.4(12) yes
C10 C11 C12 124.8(13) yes
C17 C16 C21 118.0(10) yes
C17 C16 C14 120.1(10) yes
C21 C16 C14 121.8(11) yes
C22 C19 C18 120.2(11) yes
C22 C19 C20 121.8(10) yes
C18 C19 C20 118.0(10) yes
C19 C22 C23 119.9(11) yes
C19 C22 C27 120.4(11) yes
C23 C22 C27 119.7(11) yes
C22 C23 C24 120.4(11) yes
C22 C23 C28 118.3(10) yes
C24 C23 C28 121.3(11) yes
C23 C24 C25 119.5(11) yes
C23 C24 C34 120.5(11) yes
C25 C24 C34 119.9(10) yes
C24 C25 C26 120.9(10) yes
C24 C25 C40 120.9(11) yes
C26 C25 C40 118.2(11) yes
C25 C26 C27 118.3(11) yes
C25 C26 C46 120.7(10) yes
C27 C26 C46 121.0(11) yes
C22 C27 C26 121.2(11) yes
C22 C27 C52 120.1(10) yes
C26 C27 C52 118.6(11) yes
C23 C28 C29 122.5(11) yes
C23 C28 C33 120.2(11) yes
C29 C28 C33 116.7(12) yes
C24 C34 C35 120.7(11) yes
C24 C34 C39 121.2(11) yes
C35 C34 C39 118.1(12) yes
C25 C40 C41 120.5(12) yes
C25 C40 C45 123.2(11) yes
C41 C40 C45 116.3(12) yes
C26 C46 C47 121.1(12) yes
C26 C46 C51 119.5(11) yes
C47 C46 C51 119.4(13) yes
C27 C52 C53 122.4(10) yes
C27 C52 C57 119.7(11) yes
C53 C52 C57 117.8(11) yes
C2 C6 C7 117.5(12) yes
C7 C8 C9 121.9(12) yes
C3 C9 C8 117.8(13) yes
C5 C10 C11 117.5(13) yes
C11 C12 C13 120.7(13) yes
C4 C13 C12 117.3(13) yes
C16 C17 C18 122.1(11) yes
C19 C18 C17 120.3(11) yes
C19 C20 C21 120.3(10) yes
C16 C21 C20 121.4(11) yes
C28 C29 C30 122.6(11) yes
C29 C30 C31 118.8(12) yes
C30 C31 C32 122.4(12) yes
C31 C32 C33 119.2(12) yes
C28 C33 C32 120.3(12) yes
C34 C35 C36 120.7(12) yes
C35 C36 C37 120.7(13) yes
C36 C37 C38 119.2(13) yes
C37 C38 C39 120.8(13) yes
C34 C39 C38 120.3(13) yes
C40 C41 C42 123.8(13) yes
C41 C42 C43 119.5(13) yes
C42 C43 C44 119.4(12) yes
C43 C44 C45 120.6(14) yes
C40 C45 C44 120.3(13) yes
C46 C47 C48 121.8(13) yes
C47 C48 C49 120.5(13) yes
C48 C49 C50 117.5(14) yes
C49 C50 C51 122.4(15) yes
C46 C51 C50 118.4(13) yes
C52 C53 C54 119.6(11) yes
C53 C54 C55 121.8(12) yes
C54 C55 C56 118.6(12) yes
C55 C56 C57 119.6(12) yes
C52 C57 C56 122.4(12) yes
C1 C14 C16 118.2(10) yes
C1 C14 H142 106.6(6) no
C59 C58 C63 116.3(11) yes
C59 C58 C15 123.7(10) yes
C63 C58 C15 119.7(10) yes
C64 C61 C60 120.0(11) yes
C64 C61 C62 120.6(10) yes
C60 C61 C62 118.9(11) yes
C61 C64 C65 120.3(10) yes
C61 C64 C69 118.4(11) yes
C65 C64 C69 121.3(10) yes
C64 C65 C66 118.9(10) yes
C64 C65 C70 118.9(10) yes
C66 C65 C70 122.2(10) yes
C65 C66 C67 121.6(11) yes
C65 C66 C76 120.1(11) yes
C67 C66 C76 118.3(11) yes
C66 C67 C68 118.3(12) yes
C66 C67 C82 121.5(11) yes
C68 C67 C82 120.2(10) yes
C67 C68 C69 120.5(11) yes
C67 C68 C88 119.1(10) yes
C69 C68 C88 120.3(11) yes
C64 C69 C68 119.3(11) yes
C64 C69 C94 120.5(11) yes
C68 C69 C94 120.1(11) yes
C65 C70 C71 117.6(11) yes
C65 C70 C75 122.9(10) yes
C71 C70 C75 119.4(12) yes
C66 C76 C77 119.9(10) yes
C66 C76 C81 119.9(11) yes
C77 C76 C81 120.0(11) yes
C67 C82 C83 120.1(11) yes
C67 C82 C87 120.9(10) yes
C83 C82 C87 118.9(11) yes
C68 C88 C89 121.8(11) yes
C68 C88 C93 121.5(10) yes
C89 C88 C93 116.7(11) yes
C69 C94 C95 121.0(11) yes
C69 C94 C99 120.6(10) yes
C95 C94 C99 118.4(11) yes
C58 C59 C60 123.0(11) yes
C61 C60 C59 118.7(11) yes
C61 C62 C63 120.0(11) yes
C58 C63 C62 123.1(11) yes
C70 C71 C72 120.4(13) yes
C71 C72 C73 119.6(13) yes
C72 C73 C74 118.9(13) yes
C73 C74 C75 120.3(13) yes
C70 C75 C74 121.4(12) yes
C76 C77 C78 121.1(12) yes
C77 C78 C79 120.5(12) yes
C78 C79 C80 118.8(12) yes
C79 C80 C81 119.6(13) yes
C76 C81 C80 119.9(12) yes
C82 C83 C84 119.4(12) yes
C83 C84 C85 123.0(12) yes
C84 C85 C86 118.1(12) yes
C85 C86 C87 119.3(12) yes
C82 C87 C86 121.2(12) yes
C88 C89 C90 121.5(12) yes
C89 C90 C91 120.7(12) yes
C90 C91 C92 119.7(13) yes
C91 C92 C93 118.6(12) yes
C88 C93 C92 122.8(11) yes
C94 C95 C96 119.5(12) yes
C95 C96 C97 119.1(12) yes
C96 C97 C98 121.5(12) yes
C97 C98 C99 118.8(12) yes
C94 C99 C98 122.6(11) yes
C1 C15 C58 119.9(10) yes
Cl1 C201 Cl2 109.5(8) yes
Cl1 C201 Cl3 109.1(8) yes
Cl2 C201 Cl3 109.2(7) yes
Cl4 C202 Cl5 116.6(10) yes
Cl4 C202 Cl6 112.6(9) yes
Cl5 C202 Cl6 109.2(9) yes
Cl10 C204 Cl11 111.3(7) yes
Cl10 C204 Cl12 107.7(8) yes
Cl11 C204 Cl12 111.3(7) yes
Cl13 C205 Cl14 109.8(8) yes
Cl13 C205 Cl15 111.9(9) yes
Cl14 C205 Cl15 111.1(7) yes
Cl71 C203 Cl81 104.6(11) yes
Cl71 C203 Cl91 116.6(11) yes
Cl81 C203 Cl91 115.9(12) yes
Cl71 C203 Cl72 35.2(11) yes
Cl81 C203 Cl72 138.9(18) yes
Cl91 C203 Cl72 96.9(16) yes
Cl71 C203 Cl82 106.4(14) yes
Cl81 C203 Cl82 30.4(6) yes
Cl91 C203 Cl82 133.2(15) yes
Cl72 C203 Cl82 129.7(20) yes
C203 Cl71 Cl72 62.4(15) yes
C203 Cl81 Cl82 67.6(16) yes
C203 Cl72 Cl71 82.3(17) yes
C203 Cl82 Cl81 82.0(16) yes
Cl16 C206 Cl17 112.5(13) yes
Cl16 C206 Cl18 108.9(12) yes
Cl17 C206 Cl18 109.2(13) yes
Cl16 C206 Cl171 99.3(20) yes
Cl17 C206 Cl171 143.6(23) yes
Cl18 C206 Cl171 74.8(21) yes
Cl16 C206 Cl181 56.4(11) yes
Cl17 C206 Cl181 97.5(14) yes
Cl18 C206 Cl181 63.3(12) yes
Cl171 C206 Cl181 115.3(23) yes
Cl16 C206 Cl172 71.6(29) yes
Cl17 C206 Cl172 150.1(40) yes
Cl18 C206 Cl172 96.3(31) yes
Cl171 C206 Cl172 30.8(28) yes
Cl181 C206 Cl172 108.0(39) yes
C206 Cl16 Cl171 31.4(10) yes
C206 Cl16 Cl181 69.3(12) yes
Cl171 Cl16 Cl181 84.1(13) yes
C206 Cl16 Cl162 81.0(15) yes
Cl171 Cl16 Cl162 105.8(16) yes
Cl181 Cl16 Cl162 99.5(15) yes
C206 Cl16 Cl172 34.3(27) yes
Cl171 Cl16 Cl172 7.9(13) yes
Cl181 Cl16 Cl172 91.8(15) yes
Cl162 Cl16 Cl172 102.6(30) yes
C206 Cl17 Cl162 69.4(13) yes
C206 Cl18 Cl161 170.5(11) yes
C206 Cl18 Cl171 39.5(13) yes
Cl161 Cl18 Cl171 132.3(15) yes
C206 Cl18 Cl181 65.7(11) yes
Cl161 Cl18 Cl181 123.3(11) yes
Cl171 Cl18 Cl181 92.8(15) yes
C206 Cl18 Cl172 29.1(24) yes
Cl161 Cl18 Cl172 144.7(23) yes
Cl171 Cl18 Cl172 16.1(19) yes
Cl181 Cl18 Cl172 76.7(16) yes
C206 Cl171 Cl16 49.3(17) yes
C206 Cl171 Cl18 65.6(21) yes
Cl16 Cl171 Cl18 86.3(14) yes
C206 Cl171 Cl172 58.7(88) yes
Cl16 Cl171 Cl172 22.6(46) yes
Cl18 Cl171 Cl172 108.3(59) yes
C206 Cl181 Cl16 54.3(11) yes
C206 Cl181 Cl18 51.0(10) yes
Cl16 Cl181 Cl18 96.7(15) yes
Cl16 Cl162 Cl17 92.6(16) yes
C206 Cl172 Cl16 74.1(33) yes
C206 Cl172 Cl18 54.6(18) yes
Cl16 Cl172 Cl18 94.6(20) yes
C206 Cl172 Cl171 90.5(89) yes
Cl16 Cl172 Cl171 149.5(57) yes
Cl18 Cl172 Cl171 55.5(47) yes

loop_
_geom_bond_atom_site_label_1
_geom_bond_atom_site_label_2
_geom_bond_distance
_geom_bond_publ_flag
Br1 C7 1.923(13) yes
Br2 C11 1.938(13) yes
C1 C2 1.537(16) yes
C1 C5 1.500(16) yes
C1 C14 1.540(16) yes
C1 C15 1.539(15) yes
C2 C3 1.394(17) yes
C2 C6 1.395(16) yes
C3 C4 1.454(17) yes
C3 C9 1.439(17) yes
C4 C5 1.427(17) yes
C4 C13 1.405(18) yes
C5 C10 1.396(16) yes
C7 C6 1.383(17) yes
C7 C8 1.301(19) yes
C11 C10 1.356(19) yes
C11 C12 1.34(2) yes
C16 C17 1.378(16) yes
C16 C21 1.398(15) yes
C16 C14 1.494(16) yes
C19 C22 1.494(16) yes
C19 C18 1.411(15) yes
C19 C20 1.405(16) yes
C22 C23 1.425(17) yes
C22 C27 1.384(17) yes
C23 C24 1.407(16) yes
C23 C28 1.476(17) yes
C24 C25 1.388(16) yes
C24 C34 1.497(17) yes
C25 C26 1.442(16) yes
C25 C40 1.494(16) yes
C26 C27 1.410(16) yes
C26 C46 1.508(17) yes
C27 C52 1.510(17) yes
C28 C29 1.397(17) yes
C28 C33 1.432(16) yes
C34 C35 1.420(17) yes
C34 C39 1.369(17) yes
C40 C41 1.402(17) yes
C40 C45 1.364(18) yes
C46 C47 1.355(17) yes
C46 C51 1.379(18) yes
C52 C53 1.411(17) yes
C52 C57 1.406(16) yes
C8 C9 1.38(2) yes
C12 C13 1.385(19) yes
C17 C18 1.385(16) yes
C20 C21 1.392(15) yes
C29 C30 1.365(16) yes
C30 C31 1.370(17) yes
C31 C32 1.369(17) yes
C32 C33 1.388(17) yes
C35 C36 1.356(17) yes
C36 C37 1.375(18) yes
C37 C38 1.373(19) yes
C38 C39 1.391(18) yes
C41 C42 1.339(17) yes
C42 C43 1.367(19) yes
C43 C44 1.365(19) yes
C44 C45 1.407(18) yes
C47 C48 1.381(18) yes
C48 C49 1.37(2) yes
C49 C50 1.38(2) yes
C50 C51 1.401(19) yes
C53 C54 1.346(17) yes
C54 C55 1.393(18) yes
C55 C56 1.410(19) yes
C56 C57 1.328(17) yes
C58 C59 1.380(16) yes
C58 C63 1.387(15) yes
C58 C15 1.503(15) yes
C61 C64 1.503(16) yes
C61 C60 1.420(15) yes
C61 C62 1.376(16) yes
C64 C65 1.401(16) yes
C64 C69 1.416(16) yes
C65 C66 1.395(16) yes
C65 C70 1.496(17) yes
C66 C67 1.415(17) yes
C66 C76 1.538(16) yes
C67 C68 1.434(16) yes
C67 C82 1.509(16) yes
C68 C69 1.394(16) yes
C68 C88 1.474(16) yes
C69 C94 1.504(16) yes
C70 C71 1.382(16) yes
C70 C75 1.377(17) yes
C76 C77 1.347(16) yes
C76 C81 1.393(16) yes
C82 C83 1.369(15) yes
C82 C87 1.379(16) yes
C88 C89 1.409(15) yes
C88 C93 1.371(16) yes
C94 C95 1.385(16) yes
C94 C99 1.369(16) yes
C59 C60 1.402(16) yes
C62 C63 1.390(17) yes
C71 C72 1.414(18) yes
C72 C73 1.386(18) yes
C73 C74 1.416(18) yes
C74 C75 1.367(17) yes
C77 C78 1.342(17) yes
C78 C79 1.415(19) yes
C79 C80 1.371(18) yes
C80 C81 1.384(17) yes
C83 C84 1.379(17) yes
C84 C85 1.342(17) yes
C85 C86 1.405(17) yes
C86 C87 1.381(17) yes
C89 C90 1.379(17) yes
C90 C91 1.359(17) yes
C91 C92 1.408(18) yes
C92 C93 1.391(17) yes
C95 C96 1.415(17) yes
C96 C97 1.367(18) yes
C97 C98 1.358(18) yes
C98 C99 1.368(17) yes
Cl1 C201 1.776(14) yes
Cl2 C201 1.743(15) yes
Cl3 C201 1.766(14) yes
Cl4 C202 1.727(18) yes
Cl5 C202 1.734(17) yes
Cl6 C202 1.741(17) yes
Cl10 C204 1.789(13) yes
Cl11 C204 1.702(14) yes
Cl12 C204 1.780(13) yes
Cl13 C205 1.735(14) yes
Cl14 C205 1.756(16) yes
Cl15 C205 1.745(14) yes
C203 Cl71 1.73(2) yes
C203 Cl81 1.71(2) yes
C203 Cl91 1.678(18) yes
C203 Cl72 1.55(2) yes
C203 Cl82 1.59(2) yes
Cl71 Cl72 1.01(3) yes
Cl81 Cl82 0.873(15) yes
C206 Cl16 1.76(2) yes
C206 Cl17 1.71(2) yes
C206 Cl18 1.73(3) yes
C206 Cl171 1.21(4) yes
C206 Cl181 2.03(4) yes
C206 Cl172 1.03(8) yes
Cl16 Cl171 2.29(4) yes
Cl16 Cl181 1.81(3) yes
Cl16 Cl162 1.74(4) yes
Cl16 Cl172 1.74(5) yes
Cl17 Cl162 2.22(4) yes
Cl18 Cl161 1.702(16) yes
Cl18 Cl171 1.83(3) yes
Cl18 Cl181 1.99(3) yes
Cl18 Cl172 2.11(3) yes
Cl171 Cl172 0.62(6) yes
